data_4128676
loop_
_publ_author_name
'Zou, Ya'
'Zeng, Wangdong'
'Gopalakrishna, Tullimilli Y.'
'Han, Yi'
'Jiang, Qing'
'Wu, Jishan'

_publ_section_title
;
 Dicyclopenta[4,3,2,1- ghi:4',3',2',1'- pqr]perylene: A Bowl-Shaped
 Fragment of Fullerene C<sub>70</sub> with Global Antiaromaticity.
;
_journal_issue 18
_journal_name_full 'Journal of the American Chemical Society'
_journal_page_first 7266
_journal_page_last 7270
_journal_paper_doi 10.1021/jacs.9b03169
_journal_volume 141
_journal_year 2019
_chemical_formula_sum 'C45.33 H46.67'
_chemical_formula_weight 591.49
_space_group_crystal_system monoclinic
_space_group_IT_number 14
_space_group_name_Hall '-P 2yn'
_space_group_name_H-M_alt 'P 1 21/n 1'
_atom_sites_solution_hydrogens geom
_audit_creation_method SHELXL-2017/1
_cell_angle_alpha 90
_cell_angle_beta 117.681(3)
_cell_angle_gamma 90
_cell_formula_units_Z 6
_cell_length_a 21.6386(15)
_cell_length_b 15.0626(10)
_cell_length_c 22.6700(16)
_cell_measurement_reflns_used 9570
_cell_measurement_temperature 100(2)
_cell_measurement_theta_max 66.75
_cell_measurement_theta_min 3.73
_cell_volume 6543.2(8)
_computing_cell_refinement 'APEX3 v2016.1-0 (Bruker AXS)'
_computing_data_collection 'APEX3 (Bruker AXS)'
_computing_data_reduction 'SAINT V8.32B (Bruker AXS Inc., 2014)'
_computing_molecular_graphics 'Bruker SHELXTL'
_computing_publication_material 'Bruker SHELXTL'
_computing_structure_refinement 'SHELXL--2014 (Sheldrick 2014)'
_computing_structure_solution 'SHELXT--(Sheldrick 2015)'
_diffrn_ambient_temperature 100(2)
_diffrn_measured_fraction_theta_full 0.995
_diffrn_measured_fraction_theta_max 0.995
_diffrn_measurement_device_type 'Bruker D8 venture'
_diffrn_measurement_method '\f and \w scans'
_diffrn_radiation_type CuK\a
_diffrn_radiation_wavelength 1.54178
_diffrn_reflns_av_R_equivalents 0.0466
_diffrn_reflns_av_unetI/netI 0.0329
_diffrn_reflns_Laue_measured_fraction_full 0.995
_diffrn_reflns_Laue_measured_fraction_max 0.995
_diffrn_reflns_limit_h_max 25
_diffrn_reflns_limit_h_min -25
_diffrn_reflns_limit_k_max 17
_diffrn_reflns_limit_k_min -17
_diffrn_reflns_limit_l_max 27
_diffrn_reflns_limit_l_min -26
_diffrn_reflns_number 64545
_diffrn_reflns_point_group_measured_fraction_full 0.995
_diffrn_reflns_point_group_measured_fraction_max 0.995
_diffrn_reflns_theta_full 66.905
_diffrn_reflns_theta_max 66.905
_diffrn_reflns_theta_min 2.333
_exptl_absorpt_coefficient_mu 0.377
_exptl_absorpt_correction_T_max 0.7528
_exptl_absorpt_correction_T_min 0.6477
_exptl_absorpt_correction_type multi-scan
_exptl_absorpt_process_details 'Sadabs, (Sheldrick 2012)'
_exptl_crystal_colour Dark_Green
_exptl_crystal_density_diffrn 0.901
_exptl_crystal_density_meas ?
_exptl_crystal_density_method 'Not measured'
_exptl_crystal_description Thin_Plate
_exptl_crystal_F_000 1912
_exptl_crystal_size_max 0.457
_exptl_crystal_size_mid 0.314
_exptl_crystal_size_min 0.064
_refine_diff_density_max 0.484
_refine_diff_density_min -0.233
_refine_diff_density_rms 0.057
_refine_ls_extinction_method none
_refine_ls_goodness_of_fit_ref 0.876
_refine_ls_hydrogen_treatment constr
_refine_ls_matrix_type full
_refine_ls_number_parameters 693
_refine_ls_number_reflns 11579
_refine_ls_number_restraints 105
_refine_ls_restrained_S_all 0.902
_refine_ls_R_factor_all 0.0545
_refine_ls_R_factor_gt 0.0493
_refine_ls_shift/su_max 0.001
_refine_ls_shift/su_mean 0.000
_refine_ls_structure_factor_coef Fsqd
_refine_ls_weighting_details 'w=1/[\s^2^(Fo^2^)+(0.1225P)^2^+2.7199P] where P=(Fo^2^+2Fc^2^)/3'
_refine_ls_weighting_scheme calc
_refine_ls_wR_factor_gt 0.1493
_refine_ls_wR_factor_ref 0.1581
_reflns_Friedel_coverage 0.000
_reflns_number_gt 10298
_reflns_number_total 11579
_reflns_threshold_expression 'I > 2\s(I)'
_cod_data_source_file ja9b03169_si_002.cif
_cod_data_source_block i436
_cod_depositor_comments
;
The following automatic conversions were performed:

data item '_exptl_absorpt_correction_type' value 'Multi-scan' was
changed to 'multi-scan' in accordance with the
/home/data/users/saulius/crontab/automatic-downloads/current/ACS/lib/dictionaries/cif_core.dic
dictionary named 'cif_core.dic' version 2.4.2 last updated on
2011-04-26.

data item '_exptl_crystal_density_meas' value 'Not measured' was
changed to '?' -- the value is perceived as not measured.

Automatic conversion script
Id: cif_fix_values 6909 2019-04-08 15:41:33Z antanas 
;
_cod_original_sg_symbol_H-M 'P 21/n'
_cod_database_code 4128676
_shelx_shelxl_version_number 2017/1
_shelx_space_group_comment
; 
The symmetry employed for this shelxl refinement is uniquely defined 
by the following loop, which should always be used as a source of 
symmetry information in preference to the above space-group names. 
They are only intended as comments. 
;
_computing_bruker_data_scaling 'SADABS V2012/1 (Bruker AXS Inc.)'

loop_
_space_group_symop_operation_xyz
'x, y, z'
'-x+1/2, y+1/2, -z+1/2'
'-x, -y, -z'
'x-1/2, -y-1/2, z-1/2'

loop_
_atom_site_label
_atom_site_type_symbol
_atom_site_fract_x
_atom_site_fract_y
_atom_site_fract_z
_atom_site_U_iso_or_equiv
_atom_site_adp_type
_atom_site_occupancy
_atom_site_site_symmetry_order
_atom_site_calc_flag
_atom_site_refinement_flags_posn
_atom_site_refinement_flags_adp
_atom_site_refinement_flags_occupancy
_atom_site_disorder_assembly
_atom_site_disorder_group
C1 C 0.23976(7) 0.66732(9) 0.22215(6) 0.0228(3) Uani 1 1 d . . . . .
C2 C 0.23620(7) 0.63926(9) 0.28191(7) 0.0255(3) Uani 1 1 d . . . . .
H2 H 0.276960 0.641872 0.323775 0.031 Uiso 1 1 calc R U . . .
C3 C 0.17515(7) 0.60921(9) 0.27876(7) 0.0239(3) Uani 1 1 d . . . . .
H3 H 0.175306 0.591660 0.319081 0.029 Uiso 1 1 calc R U . . .
C4 C 0.10886(7) 0.60240(8) 0.21627(6) 0.0213(3) Uani 1 1 d . . . . .
C5 C 0.11494(7) 0.61774(8) 0.15711(6) 0.0206(3) Uani 1 1 d . . . . .
C6 C 0.17774(7) 0.64721(8) 0.16105(6) 0.0211(3) Uani 1 1 d . . . . .
C7 C 0.17987(7) 0.69261(9) 0.10828(6) 0.0211(3) Uani 1 1 d . . . . .
C8 C 0.24114(6) 0.74418(9) 0.13391(6) 0.0230(3) Uani 1 1 d . . . . .
C9 C 0.28167(7) 0.72307(9) 0.20661(7) 0.0241(3) Uani 1 1 d . . . . .
C10 C 0.04061(7) 0.59882(8) 0.20867(6) 0.0225(3) Uani 1 1 d . . . . .
C11 C -0.01942(7) 0.61630(8) 0.14448(7) 0.0225(3) Uani 1 1 d . . . . .
H11 H -0.064693 0.615393 0.141466 0.027 Uiso 1 1 calc R U . . .
C12 C -0.01310(6) 0.63415(8) 0.08783(6) 0.0213(3) Uani 1 1 d . . . . .
C13 C 0.05571(7) 0.63039(8) 0.09563(6) 0.0210(3) Uani 1 1 d . . . . .
C14 C 0.05766(7) 0.67829(8) 0.04419(6) 0.0208(3) Uani 1 1 d . . . . .
C15 C 0.11943(7) 0.71387(8) 0.04985(6) 0.0206(3) Uani 1 1 d . . . . .
C17 C 0.18028(7) 0.83613(9) 0.03388(7) 0.0246(3) Uani 1 1 d . . . . .
H17 H 0.182615 0.884358 0.007977 0.029 Uiso 1 1 calc R U . . .
C16 C 0.11813(7) 0.78826(9) 0.01060(6) 0.0215(3) Uani 1 1 d . . . . .
C18 C 0.24096(7) 0.81537(10) 0.09551(7) 0.0264(3) Uani 1 1 d . . . . .
H18 H 0.281529 0.851235 0.110009 0.032 Uiso 1 1 calc R U . . .
C19 C 0.04825(7) 0.81400(9) -0.04356(6) 0.0216(3) Uani 1 1 d . . . . .
C20 C -0.01192(7) 0.77778(9) -0.04755(6) 0.0217(3) Uani 1 1 d . . . . .
H20 H -0.055665 0.795425 -0.082808 0.026 Uiso 1 1 calc R U . . .
C21 C -0.01032(7) 0.71319(8) 0.00079(6) 0.0214(3) Uani 1 1 d . . . . .
C22 C -0.05612(7) 0.68368(9) 0.02392(6) 0.0216(3) Uani 1 1 d . . . . .
C23 C 0.35098(7) 0.76350(9) 0.24909(6) 0.0247(3) Uani 1 1 d . . . . .
C24 C 0.35930(7) 0.83220(10) 0.29418(7) 0.0293(3) Uani 1 1 d . . . . .
C25 C 0.42487(8) 0.87020(10) 0.33115(7) 0.0322(3) Uani 1 1 d . . . . .
H25 H 0.430357 0.916515 0.361641 0.039 Uiso 1 1 calc R U . . .
C26 C 0.48227(7) 0.84210(10) 0.32454(7) 0.0322(3) Uani 1 1 d . . . . .
C27 C 0.47290(7) 0.77595(10) 0.27859(8) 0.0306(3) Uani 1 1 d . . . . .
H27 H 0.511804 0.757155 0.273057 0.037 Uiso 1 1 calc R U . . .
C28 C 0.40825(7) 0.73613(9) 0.24026(7) 0.0261(3) Uani 1 1 d . . . . .
C29 C 0.29808(9) 0.86676(12) 0.30160(8) 0.0410(4) Uani 1 1 d . . . . .
H29A H 0.284445 0.822889 0.325324 0.061 Uiso 1 1 calc R U . . .
H29B H 0.258819 0.877511 0.257419 0.061 Uiso 1 1 calc R U . . .
H29C H 0.311063 0.922406 0.326881 0.061 Uiso 1 1 calc R U . . .
C30 C 0.55320(8) 0.88156(12) 0.36693(9) 0.0445(4) Uani 1 1 d . . . . .
H30A H 0.558185 0.895551 0.411146 0.067 Uiso 1 1 calc R U . . .
H30B H 0.558376 0.935998 0.345953 0.067 Uiso 1 1 calc R U . . .
H30C H 0.589255 0.838855 0.371308 0.067 Uiso 1 1 calc R U . . .
C31 C 0.40155(8) 0.66568(10) 0.19062(8) 0.0322(3) Uani 1 1 d . . . . .
H31A H 0.444203 0.629812 0.208589 0.048 Uiso 1 1 calc R U . . .
H31B H 0.394537 0.693828 0.148993 0.048 Uiso 1 1 calc R U . . .
H31C H 0.361550 0.627507 0.181949 0.048 Uiso 1 1 calc R U . . .
C32 C 0.02737(7) 0.59044(9) 0.26731(7) 0.0229(3) Uani 1 1 d . . . . .
C33 C 0.05986(7) 0.52522(9) 0.31535(7) 0.0243(3) Uani 1 1 d . . . . .
H33 H 0.089103 0.482954 0.309441 0.029 Uiso 1 1 calc R U . . .
C34 C 0.05026(7) 0.52064(9) 0.37247(7) 0.0263(3) Uani 1 1 d . . . . .
C35 C 0.00609(7) 0.58237(10) 0.37900(7) 0.0286(3) Uani 1 1 d . . . . .
H35 H -0.001660 0.579207 0.416903 0.034 Uiso 1 1 calc R U . . .
C36 C -0.02732(7) 0.64886(9) 0.33188(8) 0.0288(3) Uani 1 1 d . . . . .
C37 C -0.01638(7) 0.65160(9) 0.27615(7) 0.0258(3) Uani 1 1 d . . . . .
H37 H -0.039102 0.695959 0.243308 0.031 Uiso 1 1 calc R U . . .
C38 C 0.09097(8) 0.45147(10) 0.42648(7) 0.0314(3) Uani 1 1 d . . . . .
C39 C 0.08054(9) 0.35883(10) 0.39568(8) 0.0359(3) Uani 1 1 d . . . . .
H39A H 0.108350 0.315733 0.430288 0.054 Uiso 1 1 calc R U . . .
H39B H 0.095503 0.358786 0.360975 0.054 Uiso 1 1 calc R U . . .
H39C H 0.031088 0.342600 0.376037 0.054 Uiso 1 1 calc R U . . .
C40 C 0.16871(8) 0.47613(11) 0.45937(8) 0.0364(3) Uani 1 1 d . . . . .
H40A H 0.175568 0.533607 0.481819 0.055 Uiso 1 1 calc R U . . .
H40B H 0.184361 0.479975 0.425234 0.055 Uiso 1 1 calc R U . . .
H40C H 0.195803 0.430544 0.492042 0.055 Uiso 1 1 calc R U . . .
C41 C 0.06863(11) 0.44850(13) 0.48146(9) 0.0472(4) Uani 1 1 d . . . . .
H41A H 0.095010 0.402139 0.513717 0.071 Uiso 1 1 calc R U . . .
H41B H 0.018626 0.435342 0.461732 0.071 Uiso 1 1 calc R U . . .
H41C H 0.077968 0.506102 0.504074 0.071 Uiso 1 1 calc R U . . .
C42 C -0.07388(9) 0.71658(11) 0.34315(9) 0.0397(4) Uani 1 1 d D . . . .
C43 C -0.03363(11) 0.75516(14) 0.41565(11) 0.0473(5) Uani 0.877(2) 1 d D U P A 1
H43A H -0.063511 0.797773 0.423111 0.071 Uiso 0.877(2) 1 calc R U P A 1
H43B H 0.008898 0.785120 0.421062 0.071 Uiso 0.877(2) 1 calc R U P A 1
H43C H -0.021154 0.706668 0.447998 0.071 Uiso 0.877(2) 1 calc R U P A 1
C44 C -0.13838(10) 0.66895(15) 0.33730(11) 0.0443(5) Uani 0.877(2) 1 d D U P A 1
H44A H -0.166406 0.710069 0.348553 0.067 Uiso 0.877(2) 1 calc R U P A 1
H44B H -0.124203 0.618394 0.368015 0.067 Uiso 0.877(2) 1 calc R U P A 1
H44C H -0.166129 0.647654 0.291550 0.067 Uiso 0.877(2) 1 calc R U P A 1
C45 C -0.09361(14) 0.79339(15) 0.29615(13) 0.0563(6) Uani 0.877(2) 1 d D U P A 1
H45A H -0.121260 0.835816 0.306867 0.084 Uiso 0.877(2) 1 calc R U P A 1
H45B H -0.121239 0.772107 0.250383 0.084 Uiso 0.877(2) 1 calc R U P A 1
H45C H -0.051277 0.822610 0.300387 0.084 Uiso 0.877(2) 1 calc R U P A 1
C43X C -0.0493(7) 0.8085(8) 0.3428(8) 0.0522(15) Uani 0.123(2) 1 d D U P A 2
H43D H -0.083325 0.850810 0.343611 0.078 Uiso 0.123(2) 1 calc R U P A 2
H43E H -0.044406 0.817790 0.302389 0.078 Uiso 0.123(2) 1 calc R U P A 2
H43F H -0.004113 0.817524 0.382089 0.078 Uiso 0.123(2) 1 calc R U P A 2
C44X C -0.1034(7) 0.6963(9) 0.3864(6) 0.0476(15) Uani 0.123(2) 1 d D U P A 2
H44D H -0.139689 0.739929 0.379755 0.071 Uiso 0.123(2) 1 calc R U P A 2
H44E H -0.066830 0.698388 0.432770 0.071 Uiso 0.123(2) 1 calc R U P A 2
H44F H -0.123989 0.636779 0.376225 0.071 Uiso 0.123(2) 1 calc R U P A 2
C45X C -0.1502(6) 0.7198(10) 0.2653(5) 0.0525(15) Uani 0.123(2) 1 d D U P A 2
H45D H -0.181475 0.766234 0.266188 0.079 Uiso 0.123(2) 1 calc R U P A 2
H45E H -0.173844 0.662209 0.256745 0.079 Uiso 0.123(2) 1 calc R U P A 2
H45F H -0.137417 0.732764 0.230028 0.079 Uiso 0.123(2) 1 calc R U P A 2
C46 C -0.13238(7) 0.69972(9) -0.00630(6) 0.0222(3) Uani 1 1 d . . . . .
C47 C -0.16077(7) 0.78566(9) -0.01379(7) 0.0255(3) Uani 1 1 d . . . . .
C48 C -0.23305(7) 0.79563(10) -0.04489(7) 0.0289(3) Uani 1 1 d . . . . .
H48 H -0.252081 0.853633 -0.049873 0.035 Uiso 1 1 calc R U . . .
C49 C -0.27832(7) 0.72376(10) -0.06888(7) 0.0301(3) Uani 1 1 d . . . . .
C50 C -0.24944(7) 0.63958(10) -0.06115(7) 0.0290(3) Uani 1 1 d . . . . .
H50 H -0.279606 0.589713 -0.077367 0.035 Uiso 1 1 calc R U . . .
C51 C -0.17765(7) 0.62608(9) -0.03036(6) 0.0251(3) Uani 1 1 d . . . . .
C52 C -0.11611(8) 0.86810(10) 0.01198(8) 0.0338(3) Uani 1 1 d . . . . .
H52A H -0.120657 0.891976 0.049990 0.051 Uiso 1 1 calc R U . . .
H52B H -0.131561 0.912785 -0.023453 0.051 Uiso 1 1 calc R U . . .
H52C H -0.067194 0.852911 0.026079 0.051 Uiso 1 1 calc R U . . .
C53 C -0.35637(8) 0.73695(12) -0.10388(9) 0.0430(4) Uani 1 1 d . . . . .
H53A H -0.379023 0.685930 -0.095138 0.065 Uiso 1 1 calc R U . . .
H53B H -0.372720 0.742332 -0.151930 0.065 Uiso 1 1 calc R U . . .
H53C H -0.368054 0.791159 -0.087289 0.065 Uiso 1 1 calc R U . . .
C54 C -0.14947(8) 0.53354(10) -0.02568(8) 0.0335(3) Uani 1 1 d . . . . .
H54A H -0.129899 0.512600 0.020430 0.050 Uiso 1 1 calc R U . . .
H54B H -0.112880 0.533945 -0.039664 0.050 Uiso 1 1 calc R U . . .
H54C H -0.187271 0.493845 -0.054772 0.050 Uiso 1 1 calc R U . . .
C55 C 0.04371(7) 0.88172(9) -0.09291(6) 0.0223(3) Uani 1 1 d . . . . .
C56 C -0.00791(7) 0.94702(9) -0.11457(6) 0.0228(3) Uani 1 1 d . . . . .
H56 H -0.039123 0.949455 -0.095885 0.027 Uiso 1 1 calc R U . . .
C57 C -0.01469(7) 1.00882(9) -0.16306(6) 0.0246(3) Uani 1 1 d . . . . .
C58 C 0.03275(7) 1.00401(10) -0.18859(7) 0.0284(3) Uani 1 1 d . . . . .
H58 H 0.028826 1.045552 -0.221690 0.034 Uiso 1 1 calc R U . . .
C59 C 0.08563(7) 0.94069(10) -0.16745(7) 0.0288(3) Uani 1 1 d . . . . .
C60 C 0.09044(7) 0.87975(9) -0.11938(6) 0.0249(3) Uani 1 1 d . . . . .
H60 H 0.126164 0.836026 -0.104316 0.030 Uiso 1 1 calc R U . . .
C61 C -0.07248(8) 1.07928(9) -0.18917(7) 0.0298(3) Uani 1 1 d . . . . .
C62 C -0.10866(10) 1.08796(12) -0.14551(8) 0.0443(4) Uani 1 1 d . . . . .
H62A H -0.073901 1.101330 -0.099653 0.066 Uiso 1 1 calc R U . . .
H62B H -0.132262 1.032090 -0.146350 0.066 Uiso 1 1 calc R U . . .
H62C H -0.143050 1.136051 -0.162483 0.066 Uiso 1 1 calc R U . . .
C63 C -0.12654(8) 1.05434(11) -0.26025(7) 0.0352(3) Uani 1 1 d . . . . .
H63A H -0.150140 0.999279 -0.259208 0.053 Uiso 1 1 calc R U . . .
H63B H -0.103034 1.045696 -0.287785 0.053 Uiso 1 1 calc R U . . .
H63C H -0.160982 1.102131 -0.279156 0.053 Uiso 1 1 calc R U . . .
C64 C -0.04210(10) 1.17066(11) -0.19158(10) 0.0488(4) Uani 1 1 d . . . . .
H64A H -0.006166 1.186883 -0.146834 0.073 Uiso 1 1 calc R U . . .
H64B H -0.079403 1.215166 -0.207558 0.073 Uiso 1 1 calc R U . . .
H64C H -0.021376 1.168188 -0.221870 0.073 Uiso 1 1 calc R U . . .
C65 C 0.13792(8) 0.94069(14) -0.19563(9) 0.0446(4) Uani 1 1 d . . . . .
C66 C 0.18653(12) 0.8634(2) -0.17220(13) 0.0611(7) Uani 0.855(3) 1 d D U P B 1
H66A H 0.218633 0.866440 -0.191558 0.092 Uiso 0.855(3) 1 calc R U P B 1
H66B H 0.159648 0.808139 -0.186137 0.092 Uiso 0.855(3) 1 calc R U P B 1
H66C H 0.213257 0.864849 -0.123504 0.092 Uiso 0.855(3) 1 calc R U P B 1
C67 C 0.18171(12) 1.0278(2) -0.16991(13) 0.0631(7) Uani 0.855(3) 1 d D U P B 1
H67A H 0.215821 1.031156 -0.186923 0.095 Uiso 0.855(3) 1 calc R U P B 1
H67B H 0.206207 1.027493 -0.121105 0.095 Uiso 0.855(3) 1 calc R U P B 1
H67C H 0.150550 1.079303 -0.185597 0.095 Uiso 0.855(3) 1 calc R U P B 1
C68 C 0.09839(12) 0.94338(19) -0.27178(11) 0.0513(6) Uani 0.855(3) 1 d D U P B 1
H68A H 0.131713 0.949591 -0.289527 0.077 Uiso 0.855(3) 1 calc R U P B 1
H68B H 0.066269 0.994008 -0.286106 0.077 Uiso 0.855(3) 1 calc R U P B 1
H68C H 0.071853 0.888250 -0.288462 0.077 Uiso 0.855(3) 1 calc R U P B 1
C66X C 0.1377(7) 0.8351(10) -0.2256(7) 0.0553(14) Uani 0.145(3) 1 d D U P B 2
H66D H 0.091974 0.822838 -0.263397 0.083 Uiso 0.145(3) 1 calc R U P B 2
H66E H 0.147352 0.791540 -0.190263 0.083 Uiso 0.145(3) 1 calc R U P B 2
H66F H 0.173804 0.830975 -0.240153 0.083 Uiso 0.145(3) 1 calc R U P B 2
C67X C 0.2147(6) 0.9427(12) -0.1378(7) 0.0609(14) Uani 0.145(3) 1 d D U P B 2
H67D H 0.247320 0.938474 -0.156434 0.091 Uiso 0.145(3) 1 calc R U P B 2
H67E H 0.221999 0.892406 -0.107759 0.091 Uiso 0.145(3) 1 calc R U P B 2
H67F H 0.222678 0.998334 -0.112885 0.091 Uiso 0.145(3) 1 calc R U P B 2
C68X C 0.1304(7) 0.9960(12) -0.2489(7) 0.0589(15) Uani 0.145(3) 1 d D U P B 2
H68D H 0.081388 0.997050 -0.282830 0.088 Uiso 0.145(3) 1 calc R U P B 2
H68E H 0.159191 0.973030 -0.268427 0.088 Uiso 0.145(3) 1 calc R U P B 2
H68F H 0.145535 1.056356 -0.232234 0.088 Uiso 0.145(3) 1 calc R U P B 2

loop_
_atom_site_aniso_label
_atom_site_aniso_U_11
_atom_site_aniso_U_22
_atom_site_aniso_U_33
_atom_site_aniso_U_23
_atom_site_aniso_U_13
_atom_site_aniso_U_12
C1 0.0188(6) 0.0254(6) 0.0226(6) 0.0041(5) 0.0081(5) 0.0039(5)
C2 0.0221(6) 0.0292(7) 0.0214(6) 0.0049(5) 0.0069(5) 0.0028(5)
C3 0.0239(6) 0.0264(7) 0.0213(6) 0.0044(5) 0.0105(5) 0.0029(5)
C4 0.0232(6) 0.0175(6) 0.0229(6) 0.0020(5) 0.0103(5) 0.0009(5)
C5 0.0215(6) 0.0162(6) 0.0234(6) 0.0003(5) 0.0098(5) 0.0017(5)
C6 0.0207(6) 0.0201(6) 0.0224(6) 0.0014(5) 0.0100(5) 0.0030(5)
C7 0.0210(6) 0.0222(6) 0.0213(6) -0.0003(5) 0.0107(5) 0.0026(5)
C8 0.0180(6) 0.0292(7) 0.0220(6) 0.0017(5) 0.0095(5) 0.0021(5)
C9 0.0200(6) 0.0284(7) 0.0226(6) 0.0034(5) 0.0088(5) 0.0030(5)
C10 0.0243(6) 0.0193(6) 0.0244(7) 0.0013(5) 0.0118(5) -0.0008(5)
C11 0.0201(6) 0.0214(6) 0.0261(7) 0.0011(5) 0.0108(5) -0.0019(5)
C12 0.0199(6) 0.0183(6) 0.0226(6) -0.0003(5) 0.0073(5) -0.0024(5)
C13 0.0221(6) 0.0186(6) 0.0218(6) -0.0018(5) 0.0098(5) -0.0017(5)
C14 0.0224(6) 0.0194(6) 0.0197(6) -0.0028(5) 0.0089(5) -0.0008(5)
C15 0.0215(6) 0.0221(6) 0.0194(6) -0.0019(5) 0.0105(5) 0.0011(5)
C17 0.0231(6) 0.0280(7) 0.0226(6) 0.0035(5) 0.0105(5) -0.0017(5)
C16 0.0223(6) 0.0242(6) 0.0183(6) -0.0005(5) 0.0098(5) 0.0008(5)
C18 0.0201(6) 0.0323(7) 0.0264(7) 0.0019(6) 0.0103(5) -0.0030(5)
C19 0.0228(6) 0.0223(6) 0.0185(6) -0.0012(5) 0.0087(5) 0.0007(5)
C20 0.0214(6) 0.0227(6) 0.0179(6) -0.0009(5) 0.0065(5) 0.0005(5)
C21 0.0205(6) 0.0219(6) 0.0193(6) -0.0027(5) 0.0072(5) -0.0019(5)
C22 0.0210(6) 0.0212(6) 0.0195(6) -0.0020(5) 0.0068(5) -0.0033(5)
C23 0.0206(6) 0.0287(7) 0.0210(6) 0.0078(5) 0.0065(5) 0.0011(5)
C24 0.0274(7) 0.0335(7) 0.0225(7) 0.0057(6) 0.0079(6) 0.0020(6)
C25 0.0339(8) 0.0294(7) 0.0241(7) 0.0039(6) 0.0058(6) -0.0016(6)
C26 0.0254(7) 0.0285(7) 0.0317(7) 0.0102(6) 0.0039(6) -0.0032(6)
C27 0.0204(6) 0.0298(7) 0.0372(8) 0.0101(6) 0.0096(6) 0.0012(5)
C28 0.0222(6) 0.0259(7) 0.0271(7) 0.0085(5) 0.0088(5) 0.0017(5)
C29 0.0361(8) 0.0510(10) 0.0367(8) -0.0097(7) 0.0177(7) -0.0007(7)
C30 0.0295(8) 0.0382(9) 0.0483(10) 0.0053(7) 0.0033(7) -0.0080(7)
C31 0.0270(7) 0.0295(7) 0.0417(8) 0.0025(6) 0.0174(6) 0.0015(6)
C32 0.0204(6) 0.0243(6) 0.0247(6) -0.0004(5) 0.0109(5) -0.0032(5)
C33 0.0257(6) 0.0239(6) 0.0265(7) 0.0007(5) 0.0148(5) -0.0002(5)
C34 0.0280(7) 0.0262(7) 0.0283(7) 0.0020(5) 0.0162(6) -0.0002(5)
C35 0.0317(7) 0.0301(7) 0.0312(7) 0.0019(6) 0.0208(6) 0.0010(6)
C36 0.0274(7) 0.0279(7) 0.0380(8) 0.0032(6) 0.0212(6) 0.0019(6)
C37 0.0218(6) 0.0259(7) 0.0314(7) 0.0061(5) 0.0137(6) 0.0013(5)
C38 0.0384(8) 0.0332(8) 0.0283(7) 0.0074(6) 0.0203(6) 0.0084(6)
C39 0.0416(8) 0.0301(8) 0.0392(8) 0.0091(6) 0.0215(7) 0.0036(6)
C40 0.0383(8) 0.0382(8) 0.0292(7) 0.0016(6) 0.0126(6) 0.0085(7)
C41 0.0611(11) 0.0537(11) 0.0397(9) 0.0181(8) 0.0343(9) 0.0220(9)
C42 0.0422(9) 0.0361(8) 0.0569(10) 0.0079(7) 0.0365(8) 0.0101(7)
C43 0.0475(10) 0.0418(10) 0.0633(12) -0.0098(9) 0.0347(9) 0.0047(8)
C44 0.0344(9) 0.0561(11) 0.0530(11) 0.0031(9) 0.0291(8) 0.0097(8)
C45 0.0688(13) 0.0503(11) 0.0730(14) 0.0227(10) 0.0526(11) 0.0309(10)
C43X 0.058(2) 0.046(2) 0.070(2) 0.006(2) 0.044(2) 0.018(2)
C44X 0.043(2) 0.049(2) 0.058(2) -0.003(2) 0.030(2) 0.008(2)
C45X 0.053(2) 0.055(2) 0.064(2) 0.012(2) 0.039(2) 0.022(2)
C46 0.0202(6) 0.0265(7) 0.0178(6) 0.0018(5) 0.0070(5) -0.0008(5)
C47 0.0248(7) 0.0278(7) 0.0229(6) 0.0009(5) 0.0102(5) -0.0002(5)
C48 0.0262(7) 0.0308(7) 0.0285(7) 0.0029(6) 0.0117(6) 0.0051(6)
C49 0.0210(7) 0.0387(8) 0.0276(7) 0.0042(6) 0.0087(6) 0.0011(6)
C50 0.0222(7) 0.0330(7) 0.0267(7) 0.0018(6) 0.0070(5) -0.0055(5)
C51 0.0226(6) 0.0283(7) 0.0209(6) 0.0016(5) 0.0071(5) -0.0031(5)
C52 0.0302(7) 0.0261(7) 0.0398(8) -0.0029(6) 0.0119(6) 0.0006(6)
C53 0.0226(7) 0.0472(10) 0.0516(10) 0.0046(8) 0.0108(7) 0.0023(7)
C54 0.0275(7) 0.0266(7) 0.0350(8) -0.0012(6) 0.0049(6) -0.0027(6)
C55 0.0216(6) 0.0238(6) 0.0180(6) -0.0017(5) 0.0063(5) -0.0037(5)
C56 0.0230(6) 0.0231(6) 0.0207(6) -0.0023(5) 0.0089(5) -0.0018(5)
C57 0.0264(7) 0.0223(6) 0.0204(6) -0.0023(5) 0.0068(5) -0.0022(5)
C58 0.0275(7) 0.0299(7) 0.0237(7) 0.0064(5) 0.0085(5) -0.0026(6)
C59 0.0227(6) 0.0365(8) 0.0252(7) 0.0048(6) 0.0095(5) -0.0017(6)
C60 0.0213(6) 0.0288(7) 0.0216(6) 0.0025(5) 0.0074(5) 0.0009(5)
C61 0.0365(8) 0.0230(7) 0.0252(7) 0.0004(5) 0.0105(6) 0.0047(6)
C62 0.0544(10) 0.0444(9) 0.0344(8) 0.0048(7) 0.0210(8) 0.0237(8)
C63 0.0302(7) 0.0385(8) 0.0306(8) -0.0022(6) 0.0087(6) 0.0091(6)
C64 0.0546(10) 0.0246(8) 0.0525(11) 0.0033(7) 0.0125(9) 0.0013(7)
C65 0.0292(8) 0.0698(12) 0.0392(9) 0.0213(8) 0.0197(7) 0.0046(8)
C66 0.0440(11) 0.0938(17) 0.0622(13) 0.0324(12) 0.0387(10) 0.0280(11)
C67 0.0372(10) 0.0924(17) 0.0601(13) 0.0253(12) 0.0231(10) -0.0110(11)
C68 0.0429(11) 0.0814(15) 0.0431(11) 0.0182(10) 0.0314(9) 0.0150(10)
C66X 0.044(2) 0.087(2) 0.052(2) 0.024(2) 0.0370(19) 0.020(2)
C67X 0.039(2) 0.094(2) 0.061(2) 0.026(2) 0.032(2) 0.009(2)
C68X 0.041(2) 0.087(2) 0.054(2) 0.021(2) 0.026(2) 0.003(2)

loop_
_atom_type_symbol
_atom_type_description
_atom_type_scat_dispersion_real
_atom_type_scat_dispersion_imag
_atom_type_scat_source
C C 0.0181 0.0091 'International Tables Vol C Tables 4.2.6.8 and 6.1.1.4'
H H 0.0000 0.0000 'International Tables Vol C Tables 4.2.6.8 and 6.1.1.4'

loop_
_geom_angle_atom_site_label_1
_geom_angle_atom_site_label_2
_geom_angle_atom_site_label_3
_geom_angle
C9 C1 C6 107.89(11)
C9 C1 C2 137.00(13)
C6 C1 C2 113.88(11)
C3 C2 C1 121.04(12)
C3 C2 H2 119.5
C1 C2 H2 119.5
C2 C3 C4 123.84(12)
C2 C3 H3 118.1
C4 C3 H3 118.1
C10 C4 C5 116.20(11)
C10 C4 C3 128.04(12)
C5 C4 C3 114.67(11)
C6 C5 C13 115.79(12)
C6 C5 C4 120.34(12)
C13 C5 C4 121.09(12)
C5 C6 C7 121.37(12)
C5 C6 C1 124.95(12)
C7 C6 C1 109.46(11)
C6 C7 C15 122.29(12)
C6 C7 C8 108.41(11)
C15 C7 C8 123.45(12)
C18 C8 C7 116.23(12)
C18 C8 C9 133.44(13)
C7 C8 C9 107.14(11)
C1 C9 C23 131.44(12)
C1 C9 C8 106.77(11)
C23 C9 C8 121.68(11)
C4 C10 C11 120.95(12)
C4 C10 C32 121.35(12)
C11 C10 C32 117.09(11)
C12 C11 C10 122.52(12)
C12 C11 H11 118.7
C10 C11 H11 118.7
C11 C12 C13 115.41(12)
C11 C12 C22 135.04(12)
C13 C12 C22 106.49(11)
C14 C13 C5 122.39(12)
C14 C13 C12 108.34(11)
C5 C13 C12 123.53(12)
C13 C14 C15 121.73(12)
C13 C14 C21 110.15(11)
C15 C14 C21 123.87(12)
C14 C15 C7 115.81(12)
C14 C15 C16 120.48(12)
C7 C15 C16 120.68(12)
C16 C17 C18 122.63(12)
C16 C17 H17 118.7
C18 C17 H17 118.7
C17 C16 C15 115.78(12)
C17 C16 C19 127.44(12)
C15 C16 C19 115.97(11)
C8 C18 C17 121.03(12)
C8 C18 H18 119.5
C17 C18 H18 119.5
C20 C19 C55 119.62(11)
C20 C19 C16 121.22(12)
C55 C19 C16 119.14(11)
C19 C20 C21 121.71(12)
C19 C20 H20 119.1
C21 C20 H20 119.1
C22 C21 C14 107.87(11)
C22 C21 C20 136.54(12)
C14 C21 C20 114.80(11)
C21 C22 C46 127.44(12)
C21 C22 C12 106.89(11)
C46 C22 C12 125.64(11)
C28 C23 C24 119.71(12)
C28 C23 C9 118.62(13)
C24 C23 C9 121.52(12)
C25 C24 C23 119.39(13)
C25 C24 C29 119.65(14)
C23 C24 C29 120.94(13)
C26 C25 C24 121.59(14)
C26 C25 H25 119.2
C24 C25 H25 119.2
C25 C26 C27 118.38(13)
C25 C26 C30 120.70(15)
C27 C26 C30 120.91(15)
C26 C27 C28 122.12(14)
C26 C27 H27 118.9
C28 C27 H27 118.9
C27 C28 C23 118.75(14)
C27 C28 C31 119.34(13)
C23 C28 C31 121.91(12)
C24 C29 H29A 109.5
C24 C29 H29B 109.5
H29A C29 H29B 109.5
C24 C29 H29C 109.5
H29A C29 H29C 109.5
H29B C29 H29C 109.5
C26 C30 H30A 109.5
C26 C30 H30B 109.5
H30A C30 H30B 109.5
C26 C30 H30C 109.5
H30A C30 H30C 109.5
H30B C30 H30C 109.5
C28 C31 H31A 109.5
C28 C31 H31B 109.5
H31A C31 H31B 109.5
C28 C31 H31C 109.5
H31A C31 H31C 109.5
H31B C31 H31C 109.5
C33 C32 C37 118.81(12)
C33 C32 C10 121.46(12)
C37 C32 C10 119.67(12)
C32 C33 C34 121.27(12)
C32 C33 H33 119.4
C34 C33 H33 119.4
C35 C34 C33 117.95(13)
C35 C34 C38 122.49(12)
C33 C34 C38 119.50(12)
C34 C35 C36 122.39(13)
C34 C35 H35 118.8
C36 C35 H35 118.8
C37 C36 C35 118.06(13)
C37 C36 C42 122.22(13)
C35 C36 C42 119.71(13)
C36 C37 C32 121.50(13)
C36 C37 H37 119.2
C32 C37 H37 119.2
C39 C38 C41 108.01(13)
C39 C38 C34 110.29(12)
C41 C38 C34 112.79(12)
C39 C38 C40 109.78(12)
C41 C38 C40 107.48(14)
C34 C38 C40 108.43(12)
C38 C39 H39A 109.5
C38 C39 H39B 109.5
H39A C39 H39B 109.5
C38 C39 H39C 109.5
H39A C39 H39C 109.5
H39B C39 H39C 109.5
C38 C40 H40A 109.5
C38 C40 H40B 109.5
H40A C40 H40B 109.5
C38 C40 H40C 109.5
H40A C40 H40C 109.5
H40B C40 H40C 109.5
C38 C41 H41A 109.5
C38 C41 H41B 109.5
H41A C41 H41B 109.5
C38 C41 H41C 109.5
H41A C41 H41C 109.5
H41B C41 H41C 109.5
C44X C42 C43X 118.5(7)
C45 C42 C44 110.90(17)
C44X C42 C36 120.6(6)
C43X C42 C36 110.8(5)
C45 C42 C36 112.82(14)
C44 C42 C36 108.58(14)
C45 C42 C43 107.18(17)
C44 C42 C43 107.84(15)
C36 C42 C43 109.39(14)
C44X C42 C45X 100.5(6)
C43X C42 C45X 98.0(6)
C36 C42 C45X 103.5(5)
C42 C43 H43A 109.5
C42 C43 H43B 109.5
H43A C43 H43B 109.5
C42 C43 H43C 109.5
H43A C43 H43C 109.5
H43B C43 H43C 109.5
C42 C44 H44A 109.5
C42 C44 H44B 109.5
H44A C44 H44B 109.5
C42 C44 H44C 109.5
H44A C44 H44C 109.5
H44B C44 H44C 109.5
C42 C45 H45A 109.5
C42 C45 H45B 109.5
H45A C45 H45B 109.5
C42 C45 H45C 109.5
H45A C45 H45C 109.5
H45B C45 H45C 109.5
C42 C43X H43D 109.5
C42 C43X H43E 109.5
H43D C43X H43E 109.5
C42 C43X H43F 109.5
H43D C43X H43F 109.5
H43E C43X H43F 109.5
C42 C44X H44D 109.5
C42 C44X H44E 109.5
H44D C44X H44E 109.5
C42 C44X H44F 109.5
H44D C44X H44F 109.5
H44E C44X H44F 109.5
C42 C45X H45D 109.5
C42 C45X H45E 109.5
H45D C45X H45E 109.5
C42 C45X H45F 109.5
H45D C45X H45F 109.5
H45E C45X H45F 109.5
C47 C46 C51 119.34(12)
C47 C46 C22 122.32(12)
C51 C46 C22 118.30(12)
C48 C47 C46 118.96(13)
C48 C47 C52 118.17(13)
C46 C47 C52 122.86(12)
C49 C48 C47 122.37(13)
C49 C48 H48 118.8
C47 C48 H48 118.8
C50 C49 C48 117.89(13)
C50 C49 C53 121.00(14)
C48 C49 C53 121.09(14)
C49 C50 C51 121.96(13)
C49 C50 H50 119.0
C51 C50 H50 119.0
C50 C51 C46 119.48(13)
C50 C51 C54 119.49(12)
C46 C51 C54 120.98(12)
C47 C52 H52A 109.5
C47 C52 H52B 109.5
H52A C52 H52B 109.5
C47 C52 H52C 109.5
H52A C52 H52C 109.5
H52B C52 H52C 109.5
C49 C53 H53A 109.5
C49 C53 H53B 109.5
H53A C53 H53B 109.5
C49 C53 H53C 109.5
H53A C53 H53C 109.5
H53B C53 H53C 109.5
C51 C54 H54A 109.5
C51 C54 H54B 109.5
H54A C54 H54B 109.5
C51 C54 H54C 109.5
H54A C54 H54C 109.5
H54B C54 H54C 109.5
C56 C55 C60 119.04(12)
C56 C55 C19 120.78(12)
C60 C55 C19 120.16(12)
C57 C56 C55 121.43(12)
C57 C56 H56 119.3
C55 C56 H56 119.3
C58 C57 C56 117.64(12)
C58 C57 C61 120.07(12)
C56 C57 C61 122.28(12)
C59 C58 C57 122.56(13)
C59 C58 H58 118.7
C57 C58 H58 118.7
C60 C59 C58 118.16(13)
C60 C59 C65 121.61(13)
C58 C59 C65 120.21(13)
C59 C60 C55 121.15(13)
C59 C60 H60 119.4
C55 C60 H60 119.4
C62 C61 C57 112.39(12)
C62 C61 C63 109.36(13)
C57 C61 C63 108.85(11)
C62 C61 C64 107.63(14)
C57 C61 C64 110.35(13)
C63 C61 C64 108.17(13)
C61 C62 H62A 109.5
C61 C62 H62B 109.5
H62A C62 H62B 109.5
C61 C62 H62C 109.5
H62A C62 H62C 109.5
H62B C62 H62C 109.5
C61 C63 H63A 109.5
C61 C63 H63B 109.5
H63A C63 H63B 109.5
C61 C63 H63C 109.5
H63A C63 H63C 109.5
H63B C63 H63C 109.5
C61 C64 H64A 109.5
C61 C64 H64B 109.5
H64A C64 H64B 109.5
C61 C64 H64C 109.5
H64A C64 H64C 109.5
H64B C64 H64C 109.5
C66 C65 C68 110.77(19)
C68X C65 C59 122.7(6)
C66 C65 C59 112.69(14)
C68 C65 C59 109.59(13)
C66 C65 C67 108.49(18)
C68 C65 C67 108.83(17)
C59 C65 C67 106.30(17)
C68X C65 C67X 111.1(8)
C59 C65 C67X 110.5(5)
C68X C65 C66X 103.2(8)
C59 C65 C66X 107.2(4)
C67X C65 C66X 98.9(8)
C65 C66 H66A 109.5
C65 C66 H66B 109.5
H66A C66 H66B 109.5
C65 C66 H66C 109.5
H66A C66 H66C 109.5
H66B C66 H66C 109.5
C65 C67 H67A 109.5
C65 C67 H67B 109.5
H67A C67 H67B 109.5
C65 C67 H67C 109.5
H67A C67 H67C 109.5
H67B C67 H67C 109.5
C65 C68 H68A 109.5
C65 C68 H68B 109.5
H68A C68 H68B 109.5
C65 C68 H68C 109.5
H68A C68 H68C 109.5
H68B C68 H68C 109.5
C65 C66X H66D 109.5
C65 C66X H66E 109.5
H66D C66X H66E 109.5
C65 C66X H66F 109.5
H66D C66X H66F 109.5
H66E C66X H66F 109.5
C65 C67X H67D 109.5
C65 C67X H67E 109.5
H67D C67X H67E 109.5
C65 C67X H67F 109.5
H67D C67X H67F 109.5
H67E C67X H67F 109.5
C65 C68X H68D 109.5
C65 C68X H68E 109.5
H68D C68X H68E 109.5
C65 C68X H68F 109.5
H68D C68X H68F 109.5
H68E C68X H68F 109.5

loop_
_geom_bond_atom_site_label_1
_geom_bond_atom_site_label_2
_geom_bond_distance
C1 C9 1.3960(19)
C1 C6 1.4437(18)
C1 C2 1.4548(19)
C2 C3 1.3666(19)
C2 H2 0.9500
C3 C4 1.4789(18)
C3 H3 0.9500
C4 C10 1.4061(18)
C4 C5 1.4261(18)
C5 C6 1.3924(18)
C5 C13 1.4006(18)
C6 C7 1.3972(18)
C7 C15 1.3992(18)
C7 C8 1.4082(19)
C8 C18 1.380(2)
C8 C9 1.4978(18)
C9 C23 1.4852(19)
C10 C11 1.4553(18)
C10 C32 1.4897(18)
C11 C12 1.3794(19)
C11 H11 0.9500
C12 C13 1.4168(18)
C12 C22 1.5065(18)
C13 C14 1.3885(18)
C14 C15 1.3895(18)
C14 C21 1.4365(18)
C15 C16 1.4230(18)
C17 C16 1.3956(19)
C17 C18 1.4385(19)
C17 H17 0.9500
C16 C19 1.4898(18)
C18 H18 0.9500
C19 C20 1.3755(19)
C19 C55 1.4832(18)
C20 C21 1.4537(18)
C20 H20 0.9500
C21 C22 1.3919(18)
C22 C46 1.4832(18)
C23 C28 1.406(2)
C23 C24 1.406(2)
C24 C25 1.392(2)
C24 C29 1.504(2)
C25 C26 1.385(2)
C25 H25 0.9500
C26 C27 1.387(2)
C26 C30 1.504(2)
C27 C28 1.394(2)
C27 H27 0.9500
C28 C31 1.504(2)
C29 H29A 0.9800
C29 H29B 0.9800
C29 H29C 0.9800
C30 H30A 0.9800
C30 H30B 0.9800
C30 H30C 0.9800
C31 H31A 0.9800
C31 H31B 0.9800
C31 H31C 0.9800
C32 C33 1.3907(19)
C32 C37 1.4005(19)
C33 C34 1.4052(19)
C33 H33 0.9500
C34 C35 1.390(2)
C34 C38 1.536(2)
C35 C36 1.396(2)
C35 H35 0.9500
C36 C37 1.390(2)
C36 C42 1.536(2)
C37 H37 0.9500
C38 C39 1.529(2)
C38 C41 1.533(2)
C38 C40 1.536(2)
C39 H39A 0.9800
C39 H39B 0.9800
C39 H39C 0.9800
C40 H40A 0.9800
C40 H40B 0.9800
C40 H40C 0.9800
C41 H41A 0.9800
C41 H41B 0.9800
C41 H41C 0.9800
C42 C44X 1.430(10)
C42 C43X 1.484(10)
C42 C45 1.494(3)
C42 C44 1.519(2)
C42 C43 1.571(3)
C42 C45X 1.770(10)
C43 H43A 0.9800
C43 H43B 0.9800
C43 H43C 0.9800
C44 H44A 0.9800
C44 H44B 0.9800
C44 H44C 0.9800
C45 H45A 0.9800
C45 H45B 0.9800
C45 H45C 0.9800
C43X H43D 0.9800
C43X H43E 0.9800
C43X H43F 0.9800
C44X H44D 0.9800
C44X H44E 0.9800
C44X H44F 0.9800
C45X H45D 0.9800
C45X H45E 0.9800
C45X H45F 0.9800
C46 C47 1.4089(19)
C46 C51 1.4112(19)
C47 C48 1.393(2)
C47 C52 1.514(2)
C48 C49 1.390(2)
C48 H48 0.9500
C49 C50 1.388(2)
C49 C53 1.509(2)
C50 C51 1.3906(19)
C50 H50 0.9500
C51 C54 1.505(2)
C52 H52A 0.9800
C52 H52B 0.9800
C52 H52C 0.9800
C53 H53A 0.9800
C53 H53B 0.9800
C53 H53C 0.9800
C54 H54A 0.9800
C54 H54B 0.9800
C54 H54C 0.9800
C55 C56 1.3953(19)
C55 C60 1.3953(19)
C56 C57 1.3953(19)
C56 H56 0.9500
C57 C58 1.395(2)
C57 C61 1.5338(19)
C58 C59 1.393(2)
C58 H58 0.9500
C59 C60 1.391(2)
C59 C65 1.536(2)
C60 H60 0.9500
C61 C62 1.526(2)
C61 C63 1.535(2)
C61 C64 1.537(2)
C62 H62A 0.9800
C62 H62B 0.9800
C62 H62C 0.9800
C63 H63A 0.9800
C63 H63B 0.9800
C63 H63C 0.9800
C64 H64A 0.9800
C64 H64B 0.9800
C64 H64C 0.9800
C65 C68X 1.412(13)
C65 C66 1.492(3)
C65 C68 1.530(3)
C65 C67 1.564(3)
C65 C67X 1.567(13)
C65 C66X 1.729(15)
C66 H66A 0.9800
C66 H66B 0.9800
C66 H66C 0.9800
C67 H67A 0.9800
C67 H67B 0.9800
C67 H67C 0.9800
C68 H68A 0.9800
C68 H68B 0.9800
C68 H68C 0.9800
C66X H66D 0.9800
C66X H66E 0.9800
C66X H66F 0.9800
C67X H67D 0.9800
C67X H67E 0.9800
C67X H67F 0.9800
C68X H68D 0.9800
C68X H68E 0.9800
C68X H68F 0.9800

loop_
_geom_torsion_atom_site_label_1
_geom_torsion_atom_site_label_2
_geom_torsion_atom_site_label_3
_geom_torsion_atom_site_label_4
_geom_torsion
C9 C1 C2 C3 156.18(15)
C6 C1 C2 C3 -9.19(19)
C1 C2 C3 C4 0.1(2)
C2 C3 C4 C10 -159.00(14)
C2 C3 C4 C5 8.52(19)
C10 C4 C5 C6 161.70(12)
C3 C4 C5 C6 -7.36(17)
C10 C4 C5 C13 1.39(18)
C3 C4 C5 C13 -167.66(12)
C13 C5 C6 C7 4.79(18)
C4 C5 C6 C7 -156.51(12)
C13 C5 C6 C1 159.22(12)
C4 C5 C6 C1 -2.08(19)
C9 C1 C6 C5 -159.09(12)
C2 C1 C6 C5 10.48(19)
C9 C1 C6 C7 -2.09(15)
C2 C1 C6 C7 167.48(11)
C5 C6 C7 C15 2.39(19)
C1 C6 C7 C15 -155.57(12)
C5 C6 C7 C8 156.26(12)
C1 C6 C7 C8 -1.71(15)
C6 C7 C8 C18 -158.02(12)
C15 C7 C8 C18 -4.52(19)
C6 C7 C8 C9 4.58(14)
C15 C7 C8 C9 158.08(12)
C6 C1 C9 C23 -179.26(13)
C2 C1 C9 C23 14.8(3)
C6 C1 C9 C8 4.78(15)
C2 C1 C9 C8 -161.17(15)
C18 C8 C9 C1 152.47(15)
C7 C8 C9 C1 -5.85(15)
C18 C8 C9 C23 -24.0(2)
C7 C8 C9 C23 177.71(12)
C5 C4 C10 C11 -4.22(18)
C3 C4 C10 C11 163.13(13)
C5 C4 C10 C32 -175.04(11)
C3 C4 C10 C32 -7.7(2)
C4 C10 C11 C12 2.2(2)
C32 C10 C11 C12 173.40(12)
C10 C11 C12 C13 2.73(18)
C10 C11 C12 C22 -154.25(14)
C6 C5 C13 C14 -7.22(18)
C4 C5 C13 C14 153.93(12)
C6 C5 C13 C12 -157.37(12)
C4 C5 C13 C12 3.78(19)
C11 C12 C13 C14 -159.45(11)
C22 C12 C13 C14 3.81(14)
C11 C12 C13 C5 -5.73(18)
C22 C12 C13 C5 157.52(12)
C5 C13 C14 C15 2.5(2)
C12 C13 C14 C15 156.57(12)
C5 C13 C14 C21 -155.14(12)
C12 C13 C14 C21 -1.06(15)
C13 C14 C15 C7 4.71(18)
C21 C14 C15 C7 159.23(12)
C13 C14 C15 C16 -155.72(12)
C21 C14 C15 C16 -1.20(19)
C6 C7 C15 C14 -7.12(18)
C8 C7 C15 C14 -157.06(12)
C6 C7 C15 C16 153.27(12)
C8 C7 C15 C16 3.33(19)
C18 C17 C16 C15 -3.42(19)
C18 C17 C16 C19 165.79(13)
C14 C15 C16 C17 160.22(12)
C7 C15 C16 C17 0.75(18)
C14 C15 C16 C19 -10.26(17)
C7 C15 C16 C19 -169.74(11)
C7 C8 C18 C17 1.77(19)
C9 C8 C18 C17 -155.05(14)
C16 C17 C18 C8 2.2(2)
C17 C16 C19 C20 -158.38(13)
C15 C16 C19 C20 10.81(18)
C17 C16 C19 C55 19.99(19)
C15 C16 C19 C55 -170.82(11)
C55 C19 C20 C21 -178.12(11)
C16 C19 C20 C21 0.25(19)
C13 C14 C21 C22 -2.38(15)
C15 C14 C21 C22 -159.44(12)
C13 C14 C21 C20 169.16(11)
C15 C14 C21 C20 12.10(18)
C19 C20 C21 C22 156.92(15)
C19 C20 C21 C14 -11.34(18)
C14 C21 C22 C46 -177.37(12)
C20 C21 C22 C46 13.8(2)
C14 C21 C22 C12 4.61(14)
C20 C21 C22 C12 -164.20(14)
C11 C12 C22 C21 153.13(14)
C13 C12 C22 C21 -5.25(14)
C11 C12 C22 C46 -24.9(2)
C13 C12 C22 C46 176.68(12)
C1 C9 C23 C28 113.42(16)
C8 C9 C23 C28 -71.12(17)
C1 C9 C23 C24 -71.0(2)
C8 C9 C23 C24 104.44(15)
C28 C23 C24 C25 -2.1(2)
C9 C23 C24 C25 -177.65(13)
C28 C23 C24 C29 176.19(14)
C9 C23 C24 C29 0.7(2)
C23 C24 C25 C26 0.1(2)
C29 C24 C25 C26 -178.20(14)
C24 C25 C26 C27 1.6(2)
C24 C25 C26 C30 -177.55(14)
C25 C26 C27 C28 -1.3(2)
C30 C26 C27 C28 177.81(14)
C26 C27 C28 C23 -0.6(2)
C26 C27 C28 C31 179.12(13)
C24 C23 C28 C27 2.37(19)
C9 C23 C28 C27 178.01(12)
C24 C23 C28 C31 -177.39(12)
C9 C23 C28 C31 -1.74(19)
C4 C10 C32 C33 -50.79(18)
C11 C10 C32 C33 138.06(13)
C4 C10 C32 C37 126.47(14)
C11 C10 C32 C37 -44.68(17)
C37 C32 C33 C34 -0.9(2)
C10 C32 C33 C34 176.40(12)
C32 C33 C34 C35 1.2(2)
C32 C33 C34 C38 -175.92(13)
C33 C34 C35 C36 -1.4(2)
C38 C34 C35 C36 175.71(14)
C34 C35 C36 C37 1.1(2)
C34 C35 C36 C42 -178.29(14)
C35 C36 C37 C32 -0.7(2)
C42 C36 C37 C32 178.67(13)
C33 C32 C37 C36 0.6(2)
C10 C32 C37 C36 -176.72(12)
C35 C34 C38 C39 130.12(14)
C33 C34 C38 C39 -52.85(17)
C35 C34 C38 C41 9.3(2)
C33 C34 C38 C41 -173.71(14)
C35 C34 C38 C40 -109.65(15)
C33 C34 C38 C40 67.38(17)
C37 C36 C42 C44X 158.4(7)
C35 C36 C42 C44X -22.2(7)
C37 C36 C42 C43X -56.7(7)
C35 C36 C42 C43X 122.7(6)
C37 C36 C42 C45 -11.2(2)
C35 C36 C42 C45 168.16(18)
C37 C36 C42 C44 112.14(17)
C35 C36 C42 C44 -68.5(2)
C37 C36 C42 C43 -130.41(16)
C35 C36 C42 C43 48.95(19)
C37 C36 C42 C45X 47.4(5)
C35 C36 C42 C45X -133.2(5)
C21 C22 C46 C47 -61.81(19)
C12 C22 C46 C47 115.86(15)
C21 C22 C46 C51 115.88(15)
C12 C22 C46 C51 -66.45(17)
C51 C46 C47 C48 -0.01(19)
C22 C46 C47 C48 177.65(12)
C51 C46 C47 C52 178.50(13)
C22 C46 C47 C52 -3.8(2)
C46 C47 C48 C49 0.0(2)
C52 C47 C48 C49 -178.61(14)
C47 C48 C49 C50 -0.1(2)
C47 C48 C49 C53 -178.44(14)
C48 C49 C50 C51 0.2(2)
C53 C49 C50 C51 178.57(14)
C49 C50 C51 C46 -0.2(2)
C49 C50 C51 C54 -177.77(14)
C47 C46 C51 C50 0.13(19)
C22 C46 C51 C50 -177.63(12)
C47 C46 C51 C54 177.64(13)
C22 C46 C51 C54 -0.12(19)
C20 C19 C55 C56 39.62(18)
C16 C19 C55 C56 -138.78(12)
C20 C19 C55 C60 -139.08(13)
C16 C19 C55 C60 42.52(17)
C60 C55 C56 C57 1.49(19)
C19 C55 C56 C57 -177.22(12)
C55 C56 C57 C58 -0.96(19)
C55 C56 C57 C61 178.02(12)
C56 C57 C58 C59 -0.1(2)
C61 C57 C58 C59 -179.09(13)
C57 C58 C59 C60 0.6(2)
C57 C58 C59 C65 -177.87(14)
C58 C59 C60 C55 0.0(2)
C65 C59 C60 C55 178.40(14)
C56 C55 C60 C59 -1.0(2)
C19 C55 C60 C59 177.73(12)
C58 C57 C61 C62 -167.31(14)
C56 C57 C61 C62 13.74(19)
C58 C57 C61 C63 71.39(17)
C56 C57 C61 C63 -107.56(15)
C58 C57 C61 C64 -47.16(18)
C56 C57 C61 C64 133.88(14)
C60 C59 C65 C68X 173.8(9)
C58 C59 C65 C68X -7.9(9)
C60 C59 C65 C66 7.0(3)
C58 C59 C65 C66 -174.64(18)
C60 C59 C65 C68 130.82(18)
C58 C59 C65 C68 -50.8(2)
C60 C59 C65 C67 -111.72(17)
C58 C59 C65 C67 66.65(19)
C60 C59 C65 C67X -51.9(7)
C58 C59 C65 C67X 126.4(7)
C60 C59 C65 C66X 54.8(5)
C58 C59 C65 C66X -126.8(5)
